data_8100141
loop_
_publ_author_name
'Polamo, Mika'
'Talja, Markku'

_publ_section_title
;
Crystal structure of 2-(2,6-difluorophenylamino)pyridine, C~11~H~8~F~2~N~2~
;
_journal_issue 3
_journal_name_full 'Zeitschrift f\"ur Kristallographie - New Crystal Structures'
_journal_page_first 317
_journal_page_last 318
_journal_volume 219
_journal_year 2004
_chemical_formula_moiety 'C11 H8 F2 N2'
_chemical_formula_sum 'C11 H8 F2 N2'
_chemical_formula_weight 206.19
_space_group_IT_number 61
_symmetry_cell_setting orthorhombic
_symmetry_space_group_name_Hall '-P 2ac 2ab'
_symmetry_space_group_name_H-M 'P b c a'
_cell_angle_alpha 90.0
_cell_angle_beta 90.0
_cell_angle_gamma 90.0
_cell_formula_units_Z 8
_cell_length_a 14.922(2)
_cell_length_b 8.605(9)
_cell_length_c 15.308(9)
_cell_measurement_temperature 173(2)
_cell_volume 1966(2)
_diffrn_ambient_temperature 173(2)
_exptl_crystal_density_diffrn 1.394
_cod_database_code 8100141

loop_
_symmetry_equiv_pos_as_xyz
'x, y, z'
'-x+1/2, -y, z+1/2'
'x+1/2, -y+1/2, -z'
'-x, y+1/2, -z+1/2'
'-x, -y, -z'
'x-1/2, y, -z-1/2'
'-x-1/2, y-1/2, z'
'x, -y-1/2, z-1/2'

loop_
_atom_site_label
_atom_site_type_symbol
_atom_site_fract_x
_atom_site_fract_y
_atom_site_fract_z
_atom_site_U_iso_or_equiv
_atom_site_adp_type
_atom_site_occupancy
_atom_site_symmetry_multiplicity
_atom_site_Wyckoff_symbol
_atom_site_calc_flag
_atom_site_refinement_flags
_atom_site_disorder_assembly
_atom_site_disorder_group
F1 F 0.34247(12) 0.2259(2) 1.04067(12) 0.0450(6) Uani 1 8 c d . . .
N1 N 0.32462(15) 0.2571(3) 0.84976(16) 0.0247(6) Uani 1 8 c d . . .
F2 F 0.06322(11) 0.07434(19) 0.92324(12) 0.0423(6) Uani 1 8 c d . . .
C2 C 0.3093(2) 0.1035(3) 0.8548(2) 0.0226(8) Uani 1 8 c d . . .
C3 C 0.35192(19) -0.0030(3) 0.7988(2) 0.0278(8) Uani 1 8 c d . . .
H3 H 0.3409 -0.1089 0.8043 0.033 Uiso 1 8 c calc R . .
C4 C 0.4099(2) 0.0503(3) 0.7358(2) 0.0319(9) Uani 1 8 c d . . .
H4A H 0.4374 -0.0192 0.6977 0.038 Uiso 1 8 c calc R . .
C5 C 0.4274(2) 0.2094(3) 0.7293(2) 0.0312(9) Uani 1 8 c d . . .
H5 H 0.4668 0.2490 0.6878 0.037 Uiso 1 8 c calc R . .
C6 C 0.3834(2) 0.3047(3) 0.7875(2) 0.0299(8) Uani 1 8 c d . . .
H6 H 0.3949 0.4107 0.7839 0.036 Uiso 1 8 c calc R . .
N7 N 0.24837(18) 0.0519(3) 0.91660(18) 0.0274(7) Uani 1 8 c d . . .
H7 H 0.2257(18) -0.031(3) 0.9065(19) 0.030(10) Uiso 1 8 c d . . .
C8 C 0.2048(2) 0.1478(3) 0.9781(2) 0.0236(8) Uani 1 8 c d . . .
C9 C 0.2508(2) 0.2341(4) 1.0409(2) 0.0291(9) Uani 1 8 c d . . .
C10 C 0.2093(2) 0.3275(4) 1.1023(2) 0.0369(9) Uani 1 8 c d . . .
H10 H 0.2427 0.3847 1.1422 0.044 Uiso 1 8 c calc R . .
C11 C 0.1162(2) 0.3337(4) 1.1026(2) 0.0382(9) Uani 1 8 c d . . .
H11 H 0.0871 0.3952 1.1437 0.046 Uiso 1 8 c calc R . .
C12 C 0.0663(2) 0.2499(4) 1.0429(2) 0.0346(9) Uani 1 8 c d . . .
H12 H 0.0040 0.2548 1.0427 0.042 Uiso 1 8 c calc R . .
C13 C 0.1117(2) 0.1587(3) 0.9834(2) 0.0284(9) Uani 1 8 c d . . .

loop_
_atom_site_aniso_label
_atom_site_aniso_U_11
_atom_site_aniso_U_22
_atom_site_aniso_U_33
_atom_site_aniso_U_23
_atom_site_aniso_U_13
_atom_site_aniso_U_12
F1 0.0300(11) 0.0646(13) 0.0404(13) -0.0145(10) -0.0012(11) -0.0085(12)
N1 0.0254(16) 0.0246(14) 0.0241(17) -0.0004(12) 0.0009(14) -0.0023(14)
F2 0.0326(12) 0.0520(12) 0.0424(13) -0.0148(10) -0.0058(11) -0.0052(10)
C2 0.021(2) 0.0216(18) 0.025(2) -0.0018(16) -0.0063(17) 0.0017(15)
C3 0.028(2) 0.0239(17) 0.031(2) 0.0000(16) 0.002(2) 0.0046(16)
C4 0.026(2) 0.0373(19) 0.032(2) -0.0123(17) 0.0002(18) 0.0074(18)
C5 0.031(2) 0.0350(19) 0.027(2) -0.0021(17) 0.0020(18) -0.0047(17)
C6 0.034(2) 0.0237(17) 0.032(2) 0.0017(17) -0.0045(19) -0.0054(16)
N7 0.0351(18) 0.0169(15) 0.0304(18) -0.0047(15) 0.0055(16) -0.0067(15)
C8 0.029(2) 0.0208(17) 0.021(2) 0.0005(15) 0.0060(19) -0.0007(17)
C9 0.020(2) 0.038(2) 0.029(2) 0.0033(17) 0.0048(19) -0.0054(19)
C10 0.038(2) 0.039(2) 0.034(2) -0.0100(17) 0.007(2) -0.016(2)
C11 0.048(2) 0.0331(19) 0.034(3) -0.0076(17) 0.011(2) -0.0055(19)
C12 0.029(2) 0.0359(19) 0.039(2) -0.0034(18) 0.003(2) 0.0022(19)
C13 0.036(2) 0.0258(19) 0.024(2) -0.0009(16) -0.004(2) -0.0077(18)

loop_
_geom_bond_atom_site_label_1
_geom_bond_atom_site_label_2
_geom_bond_distance
_geom_bond_site_symmetry_2
_geom_bond_publ_flag
F1 C9 1.370(3) . ?
N1 C2 1.343(4) . ?
N1 C6 1.358(4) . ?
F2 C13 1.378(3) . ?
C2 N7 1.385(4) . ?
C2 C3 1.408(4) . ?
C3 C4 1.373(4) . ?
C3 H3 0.9300 . ?
C4 C5 1.398(4) . ?
C4 H4A 0.9300 . ?
C5 C6 1.378(4) . ?
C5 H5 0.9300 . ?
C6 H6 0.9300 . ?
N7 C8 1.410(4) . ?
N7 H7 0.81(3) . ?
C8 C13 1.395(4) . ?
C8 C9 1.396(4) . ?
C9 C10 1.383(4) . ?
C10 C11 1.390(4) . ?
C10 H10 0.9300 . ?
C11 C12 1.383(4) . ?
C11 H11 0.9300 . ?
C12 C13 1.380(4) . ?
C12 H12 0.9300 . ?

loop_
_cod_related_entry_id
_cod_related_entry_database
_cod_related_entry_code
1 ChemSpider 13600592
